data_1529622
loop_
_publ_author_name
'Belov, N.V.'
'Rumanova, I.M.'

_publ_section_title
;
 The crystal structure of epidote Ca2 Al2 Fe Si3 O12 (O H)
;
_journal_name_full 'Doklady Akademii Nauk SSSR'
_journal_page_first 853
_journal_page_last 856
_journal_volume 89
_journal_year 1953
_chemical_formula_sum 'Al2 Ca2 Fe H O13 Si3'
_chemical_name_systematic 'Ca2 Al2 Fe (Si O4)3 (O H)'
_space_group_IT_number 11
_symmetry_space_group_name_Hall '-P 2yb'
_symmetry_space_group_name_H-M 'P 1 21/m 1'
_cell_angle_alpha 90
_cell_angle_beta 115.4
_cell_angle_gamma 90
_cell_formula_units_Z 2
_cell_length_a 8.91
_cell_length_b 5.63
_cell_length_c 10.25
_cell_volume 464.471
_citation_journal_id_ASTM DANKAS
_cod_data_source_file Belov_DANKAS_1953_1995.cif
_cod_data_source_block H1Al2Ca2Fe1O13Si3
_cod_original_cell_volume 464.4713
_cod_original_formula_sum 'H1 Al2 Ca2 Fe1 O13 Si3'
_cod_database_code 1529622

loop_
_symmetry_equiv_pos_as_xyz
x,y,z
-x,y+1/2,-z
-x,-y,-z
x,-y-1/2,z

loop_
_atom_site_label
_atom_site_type_symbol
_atom_site_fract_x
_atom_site_fract_y
_atom_site_fract_z
_atom_site_occupancy
_atom_site_U_iso_or_equiv
Al2 Al+3 0 0 0.5 1 0.0
O6 O-2 0.07 0.75 0.415 1 0.0
O2 O-2 0.309 0 0.358 1 0.0
Si3 Si+4 0.185 0.75 0.318 1 0.0
Fe1 Fe+3 0.296 0.25 0.226 1 0.0
O4 O-2 0.046 0.25 0.131 1 0.0
O8 O-2 0.535 0.25 0.31 1 0.0
Si2 Si+4 0.685 0.25 0.278 1 0.0
Si1 Si+4 0.338 0.75 0.048 1 0.0
O3 O-2 0.8 0 0.336 1 0.0
Al1 Al+3 0 0 0 1 0.0
O5 O-2 0.035 0.75 0.142 1 0.0
O1 O-2 0.233 0 0.042 1 0.0
Ca2 Ca+2 0.605 0.75 0.422 1 0.0
Ca1 Ca+2 0.76 0.75 0.15 1 0.0
O9 O-2 0.628 0.25 0.1 1 0.0
O10 O-2 0.07 0.25 0.415 1 0.0
O7 O-2 0.515 0.75 0.185 1 0.0
